data_7051910
loop_
_publ_author_name
'Bazzini, Cristina'
'Caronna, Tullio'
'Fontana, Francesca'
'Macchi, Piero'
'Mele, Andrea'
'Natali Sora, Isabella'
'Panzeri, Walter'
'Sironi, Angelo'

_publ_section_title
;
 Synthesis, crystal structure and crystal packing of diaza[5]helicenes
;
_journal_issue 10
_journal_name_full 'New Journal of Chemistry'
_journal_page_first 1710
_journal_paper_doi 10.1039/b800050f
_journal_volume 32
_journal_year 2008
_chemical_formula_sum 'C20 H12 N2'
_chemical_formula_weight 280.32
_chemical_name_systematic
;
?
;
_space_group_IT_number 61
_symmetry_cell_setting orthorhombic
_symmetry_space_group_name_Hall '-P 2ac 2ab'
_symmetry_space_group_name_H-M 'P b c a'
_atom_sites_solution_hydrogens geom
_atom_sites_solution_primary direct
_atom_sites_solution_secondary difmap
_cell_angle_alpha 90
_cell_angle_beta 90
_cell_angle_gamma 90
_cell_formula_units_Z 8
_cell_length_a 15.7823(7)
_cell_length_b 8.7508(4)
_cell_length_c 19.8826(9)
_cell_measurement_reflns_used 5356
_cell_measurement_temperature 293(2)
_cell_measurement_theta_max 24.1
_cell_measurement_theta_min 2.4
_cell_volume 2745.9(2)
_computing_structure_refinement 'SHELXL-97 (Sheldrick, 1997)'
_diffrn_ambient_temperature 293(2)
_diffrn_measured_fraction_theta_full 1
_diffrn_measured_fraction_theta_max 1
_diffrn_radiation_monochromator graphite
_diffrn_radiation_type MoK\a
_diffrn_radiation_wavelength 0.71069
_diffrn_reflns_av_R_equivalents 0.0525
_diffrn_reflns_av_unetI/netI 0.0215
_diffrn_reflns_limit_h_max 17
_diffrn_reflns_limit_h_min -17
_diffrn_reflns_limit_k_max 9
_diffrn_reflns_limit_k_min -9
_diffrn_reflns_limit_l_max 22
_diffrn_reflns_limit_l_min -22
_diffrn_reflns_number 24627
_diffrn_reflns_theta_full 23.25
_diffrn_reflns_theta_max 23.25
_diffrn_reflns_theta_min 2.05
_exptl_absorpt_coefficient_mu 0.081
_exptl_absorpt_correction_type none
_exptl_crystal_density_diffrn 1.356
_exptl_crystal_density_method 'not measured'
_exptl_crystal_F_000 1168
_exptl_crystal_size_max 0.25
_exptl_crystal_size_mid 0.1
_exptl_crystal_size_min 0.1
_refine_diff_density_max 0.201
_refine_diff_density_min -0.264
_refine_diff_density_rms 0.059
_refine_ls_extinction_method none
_refine_ls_goodness_of_fit_ref 1.303
_refine_ls_hydrogen_treatment mixed
_refine_ls_matrix_type full
_refine_ls_number_parameters 247
_refine_ls_number_reflns 1965
_refine_ls_number_restraints 12
_refine_ls_restrained_S_all 1.298
_refine_ls_R_factor_all 0.0833
_refine_ls_R_factor_gt 0.0806
_refine_ls_shift/su_max 0.002
_refine_ls_shift/su_mean 0.001
_refine_ls_structure_factor_coef Fsqd
_refine_ls_weighting_details 'calc w=1/[\s^2^(Fo^2^)+(0.0499P)^2^+3.7710P] where P=(Fo^2^+2Fc^2^)/3'
_refine_ls_weighting_scheme calc
_refine_ls_wR_factor_gt 0.1721
_refine_ls_wR_factor_ref 0.1736
_reflns_number_gt 1893
_reflns_number_total 1965
_reflns_threshold_expression >2sigma(I)
_cod_data_source_file b800050f.txt
_cod_data_source_block 1
_cod_database_code 7051910

loop_
_symmetry_equiv_pos_as_xyz
'x, y, z'
'-x+1/2, -y, z+1/2'
'x+1/2, -y+1/2, -z'
'-x, y+1/2, -z+1/2'
'-x, -y, -z'
'x-1/2, y, -z-1/2'
'-x-1/2, y-1/2, z'
'x, -y-1/2, z-1/2'

loop_
_atom_site_label
_atom_site_type_symbol
_atom_site_fract_x
_atom_site_fract_y
_atom_site_fract_z
_atom_site_U_iso_or_equiv
_atom_site_adp_type
_atom_site_occupancy
_atom_site_symmetry_multiplicity
_atom_site_calc_flag
_atom_site_refinement_flags
_atom_site_disorder_assembly
_atom_site_disorder_group
C1 C 0.1672(2) 0.4281(4) -0.06653(17) 0.0384(9) Uani 1 1 d D . .
C2 C 0.1723(3) 0.3247(5) -0.01476(19) 0.0478(10) Uani 1 1 d D . .
C3 C 0.1364(3) 0.3621(6) 0.0473(2) 0.0596(12) Uani 1 1 d D . .
N4 N 0.1036(2) 0.4972(5) 0.06102(17) 0.0591(10) Uani 1 1 d . . .
C5 C 0.0783(3) 0.7543(6) 0.0283(2) 0.0563(12) Uani 1 1 d D . .
C6 C 0.0874(3) 0.8675(5) -0.0167(2) 0.0552(12) Uani 1 1 d D . .
C7 C 0.1272(3) 0.9639(4) -0.1294(2) 0.0542(12) Uani 1 1 d D . .
C8 C 0.1561(3) 0.9380(5) -0.1920(2) 0.0517(11) Uani 1 1 d D . .
C9 C 0.1829(2) 0.7630(5) -0.2869(2) 0.0494(11) Uani 1 1 d D . .
C10 C 0.1766(2) 0.6250(5) -0.31565(18) 0.0446(10) Uani 1 1 d D . .
N11 N 0.1199(2) 0.3745(4) -0.31641(15) 0.0437(8) Uani 1 1 d . . .
C12 C 0.0743(2) 0.2679(5) -0.28715(19) 0.0450(10) Uani 1 1 d D . .
C13 C 0.0412(2) 0.2824(4) -0.22257(19) 0.0401(9) Uani 1 1 d D . .
C14 C 0.0597(2) 0.4089(4) -0.18545(17) 0.0337(8) Uani 1 1 d D . .
C15 C 0.1280(2) 0.5702(4) -0.05597(17) 0.0351(9) Uani 1 1 d . . .
C16 C 0.1022(2) 0.6020(5) 0.01027(18) 0.0439(10) Uani 1 1 d . . .
C17 C 0.1227(2) 0.6886(4) -0.10724(17) 0.0350(9) Uani 1 1 d . . .
C18 C 0.1114(2) 0.8402(4) -0.0850(2) 0.0435(10) Uani 1 1 d . . .
C19 C 0.1342(2) 0.6628(4) -0.17830(17) 0.0327(8) Uani 1 1 d . . .
C20 C 0.1597(2) 0.7879(4) -0.21825(19) 0.0404(9) Uani 1 1 d . . .
C21 C 0.1129(2) 0.5225(4) -0.21240(17) 0.0318(8) Uani 1 1 d . . .
C22 C 0.1370(2) 0.5035(4) -0.28077(18) 0.0374(9) Uani 1 1 d . . .
H1 H 0.196(2) 0.397(4) -0.1141(9) 0.050(11) Uiso 1 1 d D . .
H2 H 0.206(2) 0.218(2) -0.022(2) 0.058(12) Uiso 1 1 d D . .
H3 H 0.139(3) 0.276(4) 0.0860(19) 0.112(19) Uiso 1 1 d D . .
H5 H 0.060(2) 0.769(5) 0.0802(6) 0.064(12) Uiso 1 1 d D . .
H6 H 0.075(2) 0.9857(13) -0.0046(19) 0.051(11) Uiso 1 1 d D . .
H7 H 0.120(3) 1.078(2) -0.110(2) 0.081(15) Uiso 1 1 d D . .
H8 H 0.175(2) 1.028(3) -0.2260(16) 0.063(12) Uiso 1 1 d D . .
H9 H 0.206(2) 0.859(3) -0.3156(15) 0.051(11) Uiso 1 1 d D . .
H10 H 0.195(3) 0.610(5) -0.3676(7) 0.074(14) Uiso 1 1 d D . .
H12 H 0.060(2) 0.166(3) -0.3159(17) 0.061(12) Uiso 1 1 d D . .
H13 H -0.0004(17) 0.198(3) -0.2010(15) 0.039(9) Uiso 1 1 d D . .
H14 H 0.032(2) 0.422(4) -0.1360(8) 0.048(10) Uiso 1 1 d D . .

loop_
_atom_site_aniso_label
_atom_site_aniso_U_11
_atom_site_aniso_U_22
_atom_site_aniso_U_33
_atom_site_aniso_U_23
_atom_site_aniso_U_13
_atom_site_aniso_U_12
C1 0.040(2) 0.045(2) 0.0299(19) 0.0003(17) 0.0003(16) -0.0044(18)
C2 0.055(2) 0.050(2) 0.039(2) 0.005(2) 0.0000(19) -0.006(2)
C3 0.071(3) 0.073(3) 0.035(2) 0.014(2) 0.002(2) -0.007(3)
N4 0.070(2) 0.074(3) 0.0326(19) 0.0003(19) 0.0059(17) -0.011(2)
C5 0.054(3) 0.073(3) 0.042(2) -0.025(2) 0.004(2) -0.008(2)
C6 0.048(2) 0.051(3) 0.067(3) -0.025(2) 0.001(2) 0.006(2)
C7 0.054(3) 0.032(2) 0.077(3) -0.004(2) -0.017(2) 0.000(2)
C8 0.052(2) 0.039(2) 0.064(3) 0.010(2) -0.018(2) -0.0019(19)
C9 0.044(2) 0.054(3) 0.050(2) 0.027(2) -0.0080(19) -0.010(2)
C10 0.040(2) 0.059(3) 0.035(2) 0.013(2) 0.0000(17) 0.0005(19)
N11 0.0450(18) 0.052(2) 0.0340(17) -0.0059(16) -0.0011(14) 0.0019(16)
C12 0.047(2) 0.046(2) 0.041(2) -0.0087(19) -0.0040(19) 0.000(2)
C13 0.041(2) 0.040(2) 0.039(2) -0.0019(17) -0.0014(17) -0.0046(17)
C14 0.0357(19) 0.035(2) 0.0310(18) 0.0035(16) -0.0046(15) -0.0007(16)
C15 0.0310(18) 0.042(2) 0.0323(19) -0.0037(17) -0.0018(15) -0.0047(16)
C16 0.040(2) 0.056(3) 0.036(2) -0.0109(19) -0.0007(17) -0.0101(19)
C17 0.0343(19) 0.0331(19) 0.037(2) -0.0057(16) -0.0060(16) -0.0015(16)
C18 0.039(2) 0.041(2) 0.051(2) -0.0104(19) -0.0069(18) 0.0031(17)
C19 0.0285(18) 0.0335(19) 0.0360(19) 0.0053(16) -0.0036(15) 0.0021(15)
C20 0.0334(19) 0.040(2) 0.048(2) 0.0095(18) -0.0085(17) -0.0007(16)
C21 0.0283(18) 0.0341(19) 0.0330(19) 0.0054(15) -0.0033(15) 0.0029(15)
C22 0.034(2) 0.046(2) 0.0321(19) 0.0049(17) -0.0007(16) 0.0051(17)

loop_
_atom_type_symbol
_atom_type_description
_atom_type_scat_dispersion_real
_atom_type_scat_dispersion_imag
_atom_type_scat_source
C C 0.0033 0.0016 'International Tables Vol C Tables 4.2.6.8 and 6.1.1.4'
H H 0 0 'International Tables Vol C Tables 4.2.6.8 and 6.1.1.4'
N N 0.0061 0.0033 'International Tables Vol C Tables 4.2.6.8 and 6.1.1.4'

loop_
_geom_angle_atom_site_label_1
_geom_angle_atom_site_label_2
_geom_angle_atom_site_label_3
_geom_angle
_geom_angle_site_symmetry_1
_geom_angle_site_symmetry_3
_geom_angle_publ_flag
C2 C1 C15 119.8(3) . . ?
C1 C2 C3 118.9(4) . . ?
N4 C3 C2 123.5(4) . . ?
C3 N4 C16 117.1(3) . . ?
C6 C5 C16 119.5(4) . . ?
C5 C6 C18 122.6(4) . . ?
C8 C7 C18 120.5(4) . . ?
C7 C8 C20 120.8(4) . . ?
C10 C9 C20 121.7(4) . . ?
C9 C10 C22 120.1(4) . . ?
C12 N11 C22 117.8(3) . . ?
N11 C12 C13 123.3(4) . . ?
C14 C13 C12 119.6(4) . . ?
C13 C14 C21 119.7(3) . . ?
C1 C15 C16 116.3(3) . . ?
C1 C15 C17 123.4(3) . . ?
C16 C15 C17 119.9(3) . . ?
N4 C16 C15 123.7(4) . . ?
N4 C16 C5 116.4(4) . . ?
C15 C16 C5 119.7(4) . . ?
C18 C17 C19 118.1(3) . . ?
C18 C17 C15 117.2(3) . . ?
C19 C17 C15 124.6(3) . . ?
C17 C18 C7 120.0(4) . . ?
C17 C18 C6 119.3(4) . . ?
C7 C18 C6 120.7(4) . . ?
C20 C19 C17 117.8(3) . . ?
C20 C19 C21 117.5(3) . . ?
C17 C19 C21 124.4(3) . . ?
C19 C20 C8 120.1(4) . . ?
C19 C20 C9 119.5(4) . . ?
C8 C20 C9 120.3(4) . . ?
C14 C21 C22 116.2(3) . . ?
C14 C21 C19 124.1(3) . . ?
C22 C21 C19 119.2(3) . . ?
N11 C22 C10 117.1(3) . . ?
N11 C22 C21 122.9(3) . . ?
C10 C22 C21 119.9(3) . . ?

loop_
_geom_bond_atom_site_label_1
_geom_bond_atom_site_label_2
_geom_bond_distance
_geom_bond_site_symmetry_2
_geom_bond_publ_flag
C1 C2 1.373(5) . ?
C1 C15 1.405(5) . ?
C2 C3 1.396(6) . ?
C3 N4 1.318(6) . ?
N4 C16 1.364(5) . ?
C5 C6 1.343(6) . ?
C5 C16 1.431(6) . ?
C6 C18 1.429(6) . ?
C7 C8 1.345(6) . ?
C7 C18 1.419(6) . ?
C8 C20 1.414(6) . ?
C9 C10 1.340(6) . ?
C9 C20 1.430(6) . ?
C10 C22 1.415(5) . ?
N11 C12 1.313(5) . ?
N11 C22 1.360(5) . ?
C12 C13 1.392(5) . ?
C13 C14 1.362(5) . ?
C14 C21 1.406(5) . ?
C15 C16 1.406(5) . ?
C15 C17 1.456(5) . ?
C17 C18 1.411(5) . ?
C17 C19 1.442(5) . ?
C19 C20 1.411(5) . ?
C19 C21 1.442(5) . ?
C21 C22 1.421(5) . ?

loop_
_cod_related_entry_id
_cod_related_entry_database
_cod_related_entry_code
1 ChemSpider 9360193
